data_2107284
loop_
_publ_author_name
'Hori, Satoshi'
'Taminato, Sou'
'Suzuki, Kota'
'Hirayama, Masaaki'
'Kato, Yuki'
'Kanno, Ryoji'

_publ_section_title
;
 Structure--property relationships in lithium superionic conductors having
 a Li~10~GeP~2~S~12~-type structure
;
_journal_coeditor_code KC5021SUP1
_journal_issue 6
_journal_name_full 'Acta Crystallographica Section B'
_journal_page_first 727
_journal_page_last 736
_journal_paper_doi 10.1107/S2052520615022283
_journal_volume 71
_journal_year 2015
_chemical_formula_moiety 'Li10.35 P1.65 S12 Si1.35'
_chemical_formula_sum 'Li10.35 P1.65 S12 Si1.35'
_chemical_formula_weight 545.641
_space_group_IT_number 137
_symmetry_cell_setting tetragonal
_symmetry_Int_Tables_number 137
_symmetry_space_group_name_Hall 'P 4n 2n -1n'
_symmetry_space_group_name_H-M 'P 42/n m c :1'
_cell_angle_alpha 90
_cell_angle_beta 90
_cell_angle_gamma 90
_cell_formula_units_Z 2
_cell_length_a 8.64390(3)
_cell_length_b 8.64390(3)
_cell_length_c 12.50773(8)
_cell_measurement_reflns_used 730
_cell_measurement_temperature 17
_cell_volume 934.540(8)
_computing_publication_material 'Oishi, R. et. al., (2009). Nuc. Instrum. Methods Phys. Res. 600, 94-96.'
_computing_structure_refinement Z-Rietveld
_diffrn_ambient_temperature 17
_diffrn_measured_fraction_theta_full 'not evaluated'
_diffrn_measurement_device_type 'iMateria at J-Parc'
_diffrn_radiation_probe neutron
_diffrn_radiation_type neutron
_diffrn_radiation_wavelength '0.36 < lambda < 10.18 Ang'
_diffrn_source time-of-flight
_diffrn_source_type J-Parc
_exptl_crystal_colour pink
_exptl_crystal_density_diffrn 1.9391
_exptl_crystal_density_method 'not measured'
_exptl_crystal_description block
_pd_calc_method 'Rietveld Refinement'
_cod_data_source_file kc5021sup1.cif
_cod_data_source_block Li10.35Si1.35P1.65S12_at_17K
_cod_original_cell_volume 934.540(9)
_cod_original_sg_symbol_H-M P4_2/nmc:1
_cod_database_code 2107284

loop_
_symmetry_equiv_pos_as_xyz
+x,+y,+z
-x,-y,+z
1/2-y,1/2+x,1/2+z
1/2+y,1/2-x,1/2+z
1/2-x,1/2+y,1/2-z
1/2+x,1/2-y,1/2-z
+y,+x,-z
-y,-x,-z
1/2-x,1/2-y,1/2-z
1/2+x,1/2+y,1/2-z
+y,-x,-z
-y,+x,-z
+x,-y,+z
-x,+y,+z
1/2-y,1/2-x,1/2+z
1/2+y,1/2+x,1/2+z

loop_
_atom_site_aniso_label
_atom_site_aniso_U_11
_atom_site_aniso_U_22
_atom_site_aniso_U_33
_atom_site_aniso_U_12
_atom_site_aniso_U_13
_atom_site_aniso_U_23
Li1 0.0781750 0.0318131 0.0855577 0.00486698 -0.0094446 -0.029992
Li2 0.0472953 0.0369658 0.00314549 0 0 0
Li3 0.071518 0.071518 0.366528 -0.052218 0.088371 -0.088371
Li4 0.0717586 0.1683037 0.0554923 0 0 0
Si1 0.0401120 0.01660341 0.00499949 0 0 0
P1 0.0401120 0.01660341 0.00499949 0 0 0
P2 0.02821076 0.02821076 0.0222388 0 0 0
S1 0.0431867 0.00602902 0.01027062 0 0 0.0003269474
S2 0.0352539 0.01278197 0.0183129 0 0 -0.01051999
S3 0.0319181 0.01223997 0.01176644 0 0 0.001494267

loop_
_atom_site_label
_atom_site_type_symbol
_atom_site_occupancy
_atom_site_fract_x
_atom_site_fract_y
_atom_site_fract_z
_atom_site_B_iso_or_equiv
Li1 Li 0.437(4) 0.2574(3) 0.2666(3) 0.1929(2) 5.14639
Li2 Li 0.931(4) 0 0.5 0.9456(2) 2.300442(18)
Li3 Li 0.845(8) 0.24753(17) 0.24753(17) 0 13.41118
Li4 Li 0.808(4) 0 0 0.2510(3) 7.77867
Si1 Si 0.675 0 0.5 0.68952(8) 1.624267
P1 P 0.325 0 0.5 0.68952(8) 1.624267
P2 P 1 0 0 0.5 2.070252
S1 S 1 0 0.18931(11) 0.40750(8) 1.565613
S2 S 1 0 0.29798(11) 0.09791(8) 1.746229
S3 S 1 0 0.69485(13) 0.78945(8) 1.471874

loop_
_geom_angle_atom_site_label_1
_geom_angle_atom_site_label_2
_geom_angle_atom_site_label_3
_geom_angle
_geom_angle_site_symmetry_1
_geom_angle_site_symmetry_2
_geom_angle_site_symmetry_3
S1 Li2 S1 159.87(12) 4_455 1 3
S1 Li2 S2 97.40(4) 4_455 1 2_566
S1 Li2 S3 82.39(10) 4_455 1 2_565
S2 Li2 S2 85.03(9) 1_556 1 2_566
S2 Li2 S3 96.72(7) 1_556 1 2_565
S2 Li2 S3 178.26(14) 1_556 1 1
S3 Li2 S3 81.54(9) 2_565 1 1
S1 Li4 S1 79.79(12) 1 1 2
S1 Li4 S2 86.73(8) 1 1 1
S1 Li4 S2 166.52(18) 1 1 2
S1 Li4 S3 98.31(6) 1 1 7_456
S2 Li4 S2 106.74(12) 1 1 2
S2 Li4 S3 83.54(13) 1 1 7_456
S3 Li4 S3 158.28(16) 7_456 1 8_656
S2 Si1 S2 113.46(12) 3 1 4_455
S3 Si1 S2 109.08(9) 1 1 3
S3 Si1 S3 106.84(11) 1 1 2_565
S2 P1 S2 113.46(12) 3 1 4_455
S3 P1 S2 109.08(9) 1 1 3
S3 P1 S3 106.84(11) 1 1 2_565
S1 P2 S1 109.47(6) 1 1 7_556
S1 P2 S1 109.48(7) 1 1 2

loop_
_geom_bond_atom_site_label_1
_geom_bond_atom_site_label_2
_geom_bond_distance
_geom_bond_site_symmetry_1
_geom_bond_site_symmetry_2
Li1 S1 2.474(3) 1 6
Li1 S2 2.537(3) 1 1
Li1 S3 2.412(3) 1 4_454
Li1 S3 2.352(3) 1 8_656
Li2 S1 2.7275(11) 1 3
Li2 S2 2.584(2) 1 1_556
Li2 S3 2.579(2) 1 1
Li3 S1 2.5297(17) 1 3_554
Li3 S2 2.5035(11) 1 1
Li4 S1 2.551(3) 1 1
Li4 S2 3.210(3) 1 1
Li4 S3 2.6858(12) 1 7_456
P1 S2 2.0886(12) 1 4_455
P1 S3 2.0973(12) 1 1
Si1 S2 2.0886(12) 1 4_455
Si1 S3 2.0973(12) 1 1
P2 S1 2.0040(9) 1 1
Li1 Li1 1.462(6) 1 9
Li1 Li3 2.420(3) 1 1
Li1 Li4 3.284(2) 1 1
Li1 Li4 2.993(3) 1 5
Li2 Li3 3.1310(6) 1 1_556

_cod_database_fobs_code 2107284
